data_4345985
loop_
_publ_author_name
'Sylvia Eller'
'Barbara Trettenbrein'
'Dennis Oberhuber'
'Christof Strabler'
'Rene Gutmann'
'Wytze E. van der Veer'
'Markus Ruetz'
'Holger Kopacka'
'Dagmar Obendorf'
'Peter Bruggeller'

_publ_section_title
;
 Oxidative quenching within photosensitizer-acceptor dyads based on
 bis(bidentate) phosphine-connected osmium(II) bipyridyl light absorbers
 and reactive metal sites
;
_journal_name_full 'Inorganic Chemistry Communications'
_journal_page_first 41
_journal_page_last 45
_journal_paper_doi 10.1016/j.inoche.2012.06.001
_journal_volume 23
_journal_year 2012
_chemical_formula_moiety 'C72 H60 N4 O2 Os P4, 2(F6 P)'
_chemical_formula_sum 'C72 H60 F12 N4 O2 Os P6'
_chemical_formula_weight 1617.29
_chemical_name_systematic '[Os(bpy)2(dppcbO2)](PF6)2'
_space_group_IT_number 14
_symmetry_cell_setting monoclinic
_symmetry_space_group_name_Hall '-P 2ybc'
_symmetry_space_group_name_H-M 'P 1 21/c 1'
_atom_sites_solution_hydrogens geom
_atom_sites_solution_primary direct
_atom_sites_solution_secondary difmap
_cell_angle_alpha 90.00
_cell_angle_beta 97.937(1)
_cell_angle_gamma 90.00
_cell_formula_units_Z 4
_cell_length_a 13.4008(4)
_cell_length_b 20.3568(6)
_cell_length_c 26.6117(7)
_cell_measurement_reflns_used 350379
_cell_measurement_temperature 243(2)
_cell_measurement_theta_max 24.108
_cell_measurement_theta_min 0.998
_cell_volume 7190.1(4)
_computing_cell_refinement 'Denzo and Scalepack'
_computing_data_collection 'Kappa CCD'
_computing_data_reduction 'Denzo and Scalepack'
_computing_molecular_graphics 'SHELXTL-NT V6.1'
_computing_publication_material 'SHELXTL-NT V6.1'
_computing_structure_refinement 'SHELXL-97 (Sheldrick, 1997)'
_computing_structure_solution 'SHELXS-97 (Sheldrick, 1990)'
_diffrn_ambient_temperature 243(2)
_diffrn_measured_fraction_theta_full 1.00
_diffrn_measurement_device_type 'Kappa CCD'
_diffrn_measurement_method 'phi- and omega-scans'
_diffrn_radiation_monochromator graphite
_diffrn_radiation_source 'fine-focus sealed tube'
_diffrn_radiation_type MoK\a
_diffrn_radiation_wavelength 0.71073
_diffrn_reflns_av_R_equivalents 0.0360
_diffrn_reflns_av_sigmaI/netI 0.0513
_diffrn_reflns_limit_h_max 16
_diffrn_reflns_limit_h_min -16
_diffrn_reflns_limit_k_max 24
_diffrn_reflns_limit_k_min -24
_diffrn_reflns_limit_l_max 32
_diffrn_reflns_limit_l_min -32
_diffrn_reflns_number 20469
_diffrn_reflns_theta_full 25.70
_diffrn_reflns_theta_max 25.70
_diffrn_reflns_theta_min 1.83
_diffrn_standards_decay_% 0
_diffrn_standards_interval_time 120
_diffrn_standards_number 3
_exptl_absorpt_coefficient_mu 1.985
_exptl_absorpt_correction_T_max 0.865
_exptl_absorpt_correction_T_min 0.739
_exptl_absorpt_correction_type multi-scan
_exptl_absorpt_process_details 'Otwinowski et al, 1997'
_exptl_crystal_colour orange
_exptl_crystal_density_diffrn 1.494
_exptl_crystal_density_method 'not measured'
_exptl_crystal_description needle
_exptl_crystal_F_000 3240
_exptl_crystal_size_max 0.44
_exptl_crystal_size_mid 0.13
_exptl_crystal_size_min 0.07
_refine_diff_density_max 1.050
_refine_diff_density_min -0.620
_refine_diff_density_rms 0.090
_refine_ls_extinction_method none
_refine_ls_goodness_of_fit_ref 1.048
_refine_ls_hydrogen_treatment mixed
_refine_ls_matrix_type full
_refine_ls_number_parameters 886
_refine_ls_number_reflns 10926
_refine_ls_number_restraints 0
_refine_ls_restrained_S_all 1.048
_refine_ls_R_factor_all 0.0480
_refine_ls_R_factor_gt 0.0420
_refine_ls_shift/su_max 0.002
_refine_ls_shift/su_mean 0.000
_refine_ls_structure_factor_coef Fsqd
_refine_ls_weighting_details 'calc w=1/[\s^2^(Fo^2^)+(0.0650P)^2^+3.0893P] where P=(Fo^2^+2Fc^2^)/3'
_refine_ls_weighting_scheme calc
_refine_ls_wR_factor_gt 0.1101
_refine_ls_wR_factor_ref 0.1200
_reflns_number_gt 10926
_reflns_number_total 13690
_reflns_threshold_expression >2sigma(I)
_cod_data_source_file Inor-Chem-Comm-2012-23-41-45-3.cif
_cod_data_source_block 3
_cod_original_sg_symbol_H-M 'P 21/c'
_cod_database_code 4345985
_diffrn_measured_fraction 0.980

loop_
_symmetry_equiv_pos_as_xyz
'x, y, z'
'-x, y+1/2, -z+1/2'
'-x, -y, -z'
'x, -y-1/2, z-1/2'

loop_
_atom_site_label
_atom_site_type_symbol
_atom_site_fract_x
_atom_site_fract_y
_atom_site_fract_z
_atom_site_U_iso_or_equiv
_atom_site_adp_type
_atom_site_occupancy
_atom_site_symmetry_multiplicity
_atom_site_calc_flag
_atom_site_refinement_flags
_atom_site_disorder_assembly
_atom_site_disorder_group
Os1 Os 0.190839(18) 0.102776(11) 0.240658(8) 0.03691(10) Uani 1 1 d . . .
P1 P 0.14950(11) 0.09268(7) 0.32226(6) 0.0356(3) Uani 1 1 d . . .
P2 P 0.08091(12) 0.19128(8) 0.23363(6) 0.0384(4) Uani 1 1 d . . .
P3 P -0.21198(12) 0.16462(8) 0.28284(7) 0.0450(4) Uani 1 1 d . . .
P4 P -0.05335(13) 0.21575(9) 0.39977(7) 0.0497(4) Uani 1 1 d . . .
O1 O -0.2399(3) 0.2350(2) 0.28668(17) 0.0555(12) Uani 1 1 d . . .
O2 O -0.0354(3) 0.2811(2) 0.37794(18) 0.0565(12) Uani 1 1 d . . .
N1 N 0.3117(3) 0.1673(2) 0.25982(18) 0.0387(11) Uani 1 1 d . . .
N2 N 0.2529(4) 0.1111(2) 0.17135(19) 0.0455(13) Uani 1 1 d . . .
N3 N 0.2875(4) 0.0202(3) 0.24939(19) 0.0460(13) Uani 1 1 d . . .
N4 N 0.0991(4) 0.0283(2) 0.20697(19) 0.0457(13) Uani 1 1 d . . .
C1 C 0.0725(5) 0.1645(3) 0.3372(2) 0.0394(14) Uani 1 1 d . . .
C2 C 0.0111(5) 0.1938(3) 0.2888(2) 0.0417(15) Uani 1 1 d . . .
C3 C -0.0775(4) 0.1482(3) 0.2993(2) 0.0400(15) Uani 1 1 d . . .
C4 C -0.0294(4) 0.1483(3) 0.3564(2) 0.0416(14) Uani 1 1 d . . .
C11 C 0.2556(4) 0.0897(3) 0.3743(2) 0.0388(14) Uani 1 1 d . . .
C12 C 0.2809(5) 0.1383(3) 0.4093(2) 0.0457(15) Uani 1 1 d . . .
H12A H 0.2457 0.1784 0.4059 0.055 Uiso 1 1 calc R . .
C13 C 0.3574(5) 0.1298(4) 0.4495(3) 0.0544(17) Uani 1 1 d . . .
H13A H 0.3745 0.1641 0.4727 0.065 Uiso 1 1 calc R . .
C14 C 0.4076(5) 0.0716(4) 0.4554(3) 0.0609(19) Uani 1 1 d . . .
H14A H 0.4587 0.0656 0.4831 0.073 Uiso 1 1 calc R . .
C15 C 0.3840(5) 0.0214(4) 0.4211(2) 0.0519(17) Uani 1 1 d . . .
H15A H 0.4190 -0.0187 0.4252 0.062 Uiso 1 1 calc R . .
C16 C 0.3087(5) 0.0303(3) 0.3810(2) 0.0454(15) Uani 1 1 d . . .
H16A H 0.2927 -0.0041 0.3576 0.054 Uiso 1 1 calc R . .
C21 C 0.0805(4) 0.0194(3) 0.3417(2) 0.0381(14) Uani 1 1 d . . .
C22 C 0.0204(4) -0.0192(3) 0.3069(2) 0.0450(15) Uani 1 1 d . . .
H22A H 0.0124 -0.0080 0.2723 0.054 Uiso 1 1 calc R . .
C23 C -0.0282(5) -0.0741(3) 0.3225(3) 0.0547(18) Uani 1 1 d . . .
H23A H -0.0682 -0.0998 0.2982 0.066 Uiso 1 1 calc R . .
C24 C -0.0191(5) -0.0914(3) 0.3724(3) 0.0565(19) Uani 1 1 d . . .
H24A H -0.0528 -0.1285 0.3827 0.068 Uiso 1 1 calc R . .
C25 C 0.0412(5) -0.0531(4) 0.4079(3) 0.0599(19) Uani 1 1 d . . .
H25A H 0.0492 -0.0646 0.4424 0.072 Uiso 1 1 calc R . .
C26 C 0.0891(5) 0.0018(3) 0.3921(2) 0.0486(16) Uani 1 1 d . . .
H26A H 0.1285 0.0277 0.4165 0.058 Uiso 1 1 calc R . .
C31 C -0.0110(5) 0.2135(3) 0.1783(2) 0.0489(17) Uani 1 1 d . . .
C32 C -0.0009(6) 0.1900(4) 0.1309(3) 0.072(2) Uani 1 1 d . . .
H32A H 0.0467 0.1570 0.1274 0.087 Uiso 1 1 calc R . .
C33 C -0.0606(9) 0.2145(6) 0.0879(4) 0.101(3) Uani 1 1 d . . .
H33A H -0.0515 0.2003 0.0552 0.121 Uiso 1 1 calc R . .
C34 C -0.1348(7) 0.2613(6) 0.0950(4) 0.094(3) Uani 1 1 d . . .
H34A H -0.1781 0.2772 0.0668 0.113 Uiso 1 1 calc R . .
C35 C -0.1442(6) 0.2831(4) 0.1413(4) 0.078(3) Uani 1 1 d . . .
H35A H -0.1936 0.3147 0.1453 0.094 Uiso 1 1 calc R . .
C36 C -0.0832(5) 0.2603(4) 0.1832(3) 0.063(2) Uani 1 1 d . . .
H36A H -0.0906 0.2767 0.2155 0.076 Uiso 1 1 calc R . .
C41 C 0.1491(5) 0.2690(3) 0.2389(2) 0.0409(14) Uani 1 1 d . . .
C42 C 0.1584(5) 0.3103(3) 0.2813(2) 0.0479(16) Uani 1 1 d . . .
H42A H 0.1225 0.3012 0.3085 0.058 Uiso 1 1 calc R . .
C43 C 0.2216(5) 0.3654(3) 0.2831(3) 0.0574(18) Uani 1 1 d . . .
H43A H 0.2276 0.3933 0.3115 0.069 Uiso 1 1 calc R . .
C44 C 0.2744(6) 0.3791(4) 0.2442(3) 0.063(2) Uani 1 1 d . . .
H44A H 0.3176 0.4156 0.2464 0.076 Uiso 1 1 calc R . .
C45 C 0.2651(5) 0.3401(3) 0.2018(3) 0.0571(19) Uani 1 1 d . . .
H45A H 0.3006 0.3505 0.1748 0.069 Uiso 1 1 calc R . .
C46 C 0.2030(5) 0.2851(3) 0.1989(3) 0.0480(16) Uani 1 1 d . . .
H46A H 0.1969 0.2584 0.1698 0.058 Uiso 1 1 calc R . .
C51 C -0.2665(5) 0.1089(3) 0.3259(3) 0.0490(16) Uani 1 1 d . . .
C52 C -0.3557(5) 0.1295(4) 0.3424(3) 0.0553(18) Uani 1 1 d . . .
H52A H -0.3826 0.1712 0.3333 0.066 Uiso 1 1 calc R . .
C53 C -0.4042(5) 0.0882(4) 0.3723(3) 0.064(2) Uani 1 1 d . . .
H53A H -0.4638 0.1019 0.3840 0.077 Uiso 1 1 calc R . .
C54 C -0.3663(6) 0.0283(4) 0.3846(3) 0.071(2) Uani 1 1 d . . .
H54A H -0.4021 -0.0006 0.4030 0.085 Uiso 1 1 calc R . .
C55 C -0.2756(6) 0.0086(4) 0.3706(3) 0.0625(19) Uani 1 1 d . . .
H55A H -0.2477 -0.0323 0.3813 0.075 Uiso 1 1 calc R . .
C56 C -0.2264(5) 0.0493(3) 0.3410(3) 0.0562(18) Uani 1 1 d . . .
H56A H -0.1648 0.0361 0.3311 0.067 Uiso 1 1 calc R . .
C61 C -0.2535(5) 0.1306(4) 0.2213(3) 0.0499(16) Uani 1 1 d . . .
C62 C -0.2902(5) 0.1708(4) 0.1820(3) 0.0578(18) Uani 1 1 d . . .
H62A H -0.2904 0.2165 0.1869 0.069 Uiso 1 1 calc R . .
C63 C -0.3271(6) 0.1449(4) 0.1350(3) 0.071(2) Uani 1 1 d . . .
H63A H -0.3476 0.1738 0.1080 0.085 Uiso 1 1 calc R . .
C64 C -0.3347(6) 0.0794(5) 0.1265(3) 0.079(2) Uani 1 1 d . . .
H64A H -0.3628 0.0627 0.0948 0.095 Uiso 1 1 calc R . .
C65 C -0.2996(7) 0.0375(4) 0.1664(4) 0.092(3) Uani 1 1 d . . .
H65A H -0.3038 -0.0082 0.1618 0.110 Uiso 1 1 calc R . .
C66 C -0.2584(7) 0.0633(4) 0.2130(3) 0.080(2) Uani 1 1 d . . .
H66A H -0.2332 0.0346 0.2394 0.096 Uiso 1 1 calc R . .
C71 C -0.1742(5) 0.2120(4) 0.4218(3) 0.0594(19) Uani 1 1 d . . .
C72 C -0.2399(6) 0.2639(5) 0.4093(4) 0.089(3) Uani 1 1 d . . .
H72A H -0.2234 0.2970 0.3873 0.107 Uiso 1 1 calc R . .
C73 C -0.3302(8) 0.2670(6) 0.4294(5) 0.116(4) Uani 1 1 d . . .
H73A H -0.3743 0.3023 0.4207 0.139 Uiso 1 1 calc R . .
C74 C -0.3555(8) 0.2209(8) 0.4608(5) 0.113(4) Uani 1 1 d . . .
H74A H -0.4166 0.2243 0.4742 0.135 Uiso 1 1 calc R . .
C75 C -0.2939(7) 0.1694(7) 0.4734(3) 0.098(3) Uani 1 1 d . . .
H75A H -0.3129 0.1371 0.4955 0.117 Uiso 1 1 calc R . .
C76 C -0.2010(6) 0.1631(5) 0.4541(3) 0.078(2) Uani 1 1 d . . .
H76A H -0.1586 0.1269 0.4627 0.093 Uiso 1 1 calc R . .
C81 C 0.0395(5) 0.1956(4) 0.4542(3) 0.0574(18) Uani 1 1 d . . .
C82 C 0.0526(5) 0.1332(4) 0.4744(3) 0.0628(19) Uani 1 1 d . . .
H82A H 0.0113 0.0986 0.4605 0.075 Uiso 1 1 calc R . .
C83 C 0.1261(6) 0.1215(5) 0.5151(3) 0.077(2) Uani 1 1 d . . .
H83A H 0.1342 0.0789 0.5287 0.092 Uiso 1 1 calc R . .
C84 C 0.1863(7) 0.1701(7) 0.5357(3) 0.094(3) Uani 1 1 d . . .
H84A H 0.2365 0.1614 0.5632 0.113 Uiso 1 1 calc R . .
C85 C 0.1743(7) 0.2309(6) 0.5168(4) 0.094(3) Uani 1 1 d . . .
H85A H 0.2162 0.2648 0.5313 0.112 Uiso 1 1 calc R . .
C86 C 0.1011(6) 0.2449(5) 0.4761(3) 0.075(2) Uani 1 1 d . . .
H86A H 0.0936 0.2879 0.4634 0.091 Uiso 1 1 calc R . .
C1A C 0.3329(4) 0.2026(3) 0.3031(2) 0.0428(15) Uani 1 1 d . . .
H1AA H 0.2871 0.2008 0.3267 0.051 Uiso 1 1 calc R . .
C2A C 0.4169(5) 0.2406(3) 0.3144(3) 0.0523(17) Uani 1 1 d . . .
H2AA H 0.4281 0.2643 0.3450 0.063 Uiso 1 1 calc R . .
C3A C 0.4842(5) 0.2434(3) 0.2805(3) 0.059(2) Uani 1 1 d . . .
H3AA H 0.5436 0.2682 0.2878 0.071 Uiso 1 1 calc R . .
C4A C 0.4644(5) 0.2095(3) 0.2354(3) 0.0529(17) Uani 1 1 d . . .
H4AA H 0.5103 0.2107 0.2117 0.063 Uiso 1 1 calc R . .
C5A C 0.3765(5) 0.1739(3) 0.2255(2) 0.0436(15) Uani 1 1 d . . .
C1B C 0.2185(6) 0.0851(4) 0.1263(3) 0.0594(19) Uani 1 1 d . . .
H1BA H 0.1556 0.0639 0.1225 0.071 Uiso 1 1 calc R . .
C2B C 0.2701(8) 0.0876(5) 0.0851(3) 0.082(3) Uani 1 1 d . . .
H2BA H 0.2432 0.0689 0.0539 0.099 Uiso 1 1 calc R . .
C3B C 0.3624(8) 0.1184(5) 0.0912(3) 0.087(3) Uani 1 1 d . . .
H3BA H 0.3989 0.1209 0.0635 0.104 Uiso 1 1 calc R . .
C4B C 0.4017(6) 0.1453(4) 0.1361(3) 0.070(2) Uani 1 1 d . . .
H4BA H 0.4657 0.1650 0.1402 0.084 Uiso 1 1 calc R . .
C5B C 0.3437(5) 0.1427(3) 0.1764(2) 0.0481(16) Uani 1 1 d . . .
C1C C 0.3843(5) 0.0194(3) 0.2715(3) 0.0522(17) Uani 1 1 d . . .
H1CA H 0.4133 0.0588 0.2849 0.063 Uiso 1 1 calc R . .
C2C C 0.4413(7) -0.0357(4) 0.2751(3) 0.076(2) Uani 1 1 d . . .
H2CA H 0.5091 -0.0337 0.2899 0.091 Uiso 1 1 calc R . .
C3C C 0.4009(8) -0.0938(4) 0.2573(4) 0.086(3) Uani 1 1 d . . .
H3CA H 0.4391 -0.1326 0.2607 0.104 Uiso 1 1 calc R . .
C4C C 0.3033(8) -0.0943(4) 0.2344(3) 0.080(3) Uani 1 1 d . . .
H4CA H 0.2739 -0.1339 0.2217 0.096 Uiso 1 1 calc R . .
C5C C 0.2478(6) -0.0376(3) 0.2299(3) 0.0532(18) Uani 1 1 d . . .
C1D C 0.0049(6) 0.0358(4) 0.1826(2) 0.0565(18) Uani 1 1 d . . .
H1DA H -0.0261 0.0770 0.1842 0.068 Uiso 1 1 calc R . .
C2D C -0.0493(6) -0.0141(4) 0.1552(3) 0.070(2) Uani 1 1 d . . .
H2DA H -0.1154 -0.0072 0.1391 0.083 Uiso 1 1 calc R . .
C3D C -0.0014(8) -0.0745(4) 0.1525(3) 0.076(2) Uani 1 1 d . . .
H3DA H -0.0345 -0.1089 0.1333 0.092 Uiso 1 1 calc R . .
C4D C 0.0927(7) -0.0839(4) 0.1774(3) 0.068(2) Uani 1 1 d . . .
H4DA H 0.1239 -0.1252 0.1771 0.082 Uiso 1 1 calc R . .
C5D C 0.1429(6) -0.0311(3) 0.2039(2) 0.0535(18) Uani 1 1 d . . .
P5 P 0.48379(17) -0.17039(10) 0.39566(8) 0.0682(6) Uani 1 1 d . . .
F1 F 0.5056(10) -0.1319(4) 0.4443(3) 0.232(6) Uani 1 1 d . . .
F2 F 0.4501(6) -0.2101(3) 0.3467(3) 0.150(3) Uani 1 1 d . . .
F3 F 0.5326(7) -0.1190(4) 0.3657(4) 0.193(4) Uani 1 1 d . . .
F4 F 0.3874(6) -0.1266(4) 0.3801(3) 0.175(4) Uani 1 1 d . . .
F5 F 0.5724(7) -0.2133(4) 0.4095(5) 0.245(6) Uani 1 1 d . . .
F6 F 0.4237(12) -0.2231(6) 0.4200(4) 0.272(7) Uani 1 1 d . . .
P6 P 0.3306(2) 0.36743(13) 0.43313(9) 0.0849(7) Uani 1 1 d . . .
F7 F 0.2534(7) 0.4163(4) 0.4045(3) 0.161(3) Uani 1 1 d . . .
F8 F 0.2611(6) 0.3617(4) 0.4762(2) 0.153(3) Uani 1 1 d . . .
F9 F 0.3938(6) 0.3752(4) 0.3887(3) 0.153(3) Uani 1 1 d . . .
F10 F 0.2740(6) 0.3098(3) 0.4030(2) 0.135(2) Uani 1 1 d . . .
F11 F 0.4065(9) 0.3219(6) 0.4606(4) 0.248(6) Uani 1 1 d . . .
F12 F 0.3827(7) 0.4259(4) 0.4628(3) 0.174(3) Uani 1 1 d . . .
H1 H 0.109(5) 0.191(3) 0.355(2) 0.050 Uiso 1 1 d . . .
H2 H -0.004(5) 0.230(3) 0.293(2) 0.050 Uiso 1 1 d . . .
H3 H -0.067(5) 0.113(3) 0.283(3) 0.050 Uiso 1 1 d . . .
H4 H -0.028(4) 0.100(3) 0.373(2) 0.050 Uiso 1 1 d . . .

loop_
_atom_site_aniso_label
_atom_site_aniso_U_11
_atom_site_aniso_U_22
_atom_site_aniso_U_33
_atom_site_aniso_U_23
_atom_site_aniso_U_13
_atom_site_aniso_U_12
Os1 0.04387(16) 0.03354(15) 0.03463(15) 0.00068(11) 0.01011(10) -0.00228(11)
P1 0.0366(8) 0.0371(9) 0.0339(8) -0.0003(6) 0.0072(6) -0.0029(7)
P2 0.0410(9) 0.0396(9) 0.0349(8) 0.0051(7) 0.0068(7) -0.0036(7)
P3 0.0385(9) 0.0385(9) 0.0583(11) 0.0068(8) 0.0079(8) 0.0008(7)
P4 0.0500(10) 0.0494(10) 0.0533(10) -0.0061(8) 0.0202(8) -0.0043(8)
O1 0.052(3) 0.055(3) 0.060(3) 0.010(2) 0.010(2) 0.007(2)
O2 0.066(3) 0.040(2) 0.066(3) -0.008(2) 0.020(2) -0.001(2)
N1 0.041(3) 0.034(3) 0.042(3) 0.001(2) 0.011(2) -0.006(2)
N2 0.056(3) 0.042(3) 0.041(3) 0.007(2) 0.017(3) 0.008(3)
N3 0.056(4) 0.045(3) 0.040(3) 0.003(2) 0.019(3) 0.007(3)
N4 0.055(4) 0.040(3) 0.042(3) -0.003(2) 0.008(3) -0.008(3)
C1 0.037(4) 0.047(4) 0.034(3) 0.002(3) 0.005(3) -0.002(3)
C2 0.042(4) 0.035(3) 0.048(4) 0.007(3) 0.005(3) 0.000(3)
C3 0.039(4) 0.038(4) 0.043(4) -0.001(3) 0.008(3) 0.005(3)
C4 0.043(4) 0.035(3) 0.048(4) 0.004(3) 0.009(3) -0.002(3)
C11 0.038(3) 0.044(4) 0.035(3) 0.006(3) 0.008(3) -0.002(3)
C12 0.046(4) 0.046(4) 0.046(4) -0.004(3) 0.009(3) 0.002(3)
C13 0.052(4) 0.065(5) 0.046(4) -0.007(3) 0.005(3) -0.005(4)
C14 0.050(4) 0.090(6) 0.042(4) 0.004(4) 0.003(3) 0.000(4)
C15 0.050(4) 0.058(4) 0.047(4) 0.007(3) 0.001(3) 0.006(3)
C16 0.050(4) 0.049(4) 0.039(4) 0.000(3) 0.016(3) -0.004(3)
C21 0.036(3) 0.040(3) 0.038(3) 0.003(3) 0.007(3) -0.007(3)
C22 0.046(4) 0.048(4) 0.043(4) 0.002(3) 0.011(3) 0.000(3)
C23 0.056(4) 0.044(4) 0.067(5) -0.001(3) 0.017(4) -0.005(3)
C24 0.063(5) 0.040(4) 0.071(5) 0.012(3) 0.026(4) -0.013(3)
C25 0.064(5) 0.066(5) 0.051(4) 0.013(4) 0.011(4) -0.008(4)
C26 0.051(4) 0.049(4) 0.046(4) 0.007(3) 0.006(3) -0.011(3)
C31 0.047(4) 0.052(4) 0.045(4) 0.018(3) -0.002(3) -0.014(3)
C32 0.089(6) 0.076(5) 0.047(5) 0.011(4) -0.006(4) -0.002(4)
C33 0.111(8) 0.125(9) 0.058(6) 0.011(6) -0.021(5) -0.018(7)
C34 0.079(7) 0.118(8) 0.074(7) 0.051(6) -0.030(5) -0.025(6)
C35 0.055(5) 0.086(6) 0.090(7) 0.042(5) -0.006(5) -0.003(4)
C36 0.053(5) 0.069(5) 0.068(5) 0.022(4) 0.008(4) -0.001(4)
C41 0.043(3) 0.040(3) 0.039(4) 0.008(3) 0.006(3) 0.002(3)
C42 0.046(4) 0.047(4) 0.050(4) 0.008(3) 0.004(3) 0.001(3)
C43 0.068(5) 0.041(4) 0.061(4) -0.005(3) -0.002(4) -0.012(3)
C44 0.054(4) 0.047(4) 0.088(6) 0.010(4) 0.007(4) -0.011(3)
C45 0.049(4) 0.048(4) 0.079(5) 0.017(4) 0.027(4) 0.002(3)
C46 0.047(4) 0.046(4) 0.053(4) 0.012(3) 0.017(3) 0.003(3)
C51 0.040(4) 0.054(4) 0.052(4) 0.007(3) 0.006(3) 0.001(3)
C52 0.040(4) 0.061(4) 0.065(5) -0.002(4) 0.007(3) -0.001(3)
C53 0.047(4) 0.082(6) 0.069(5) -0.003(4) 0.025(4) -0.015(4)
C54 0.077(6) 0.059(5) 0.081(6) 0.007(4) 0.026(4) -0.016(4)
C55 0.062(5) 0.052(4) 0.075(5) 0.004(4) 0.014(4) -0.011(4)
C56 0.051(4) 0.053(4) 0.065(5) 0.004(4) 0.007(4) -0.002(3)
C61 0.038(4) 0.058(4) 0.053(4) 0.007(3) 0.008(3) 0.005(3)
C62 0.048(4) 0.057(4) 0.069(5) 0.016(4) 0.007(4) 0.002(3)
C63 0.075(5) 0.071(6) 0.061(5) 0.012(4) -0.008(4) -0.001(4)
C64 0.072(6) 0.097(7) 0.064(5) -0.015(5) -0.005(4) 0.012(5)
C65 0.115(8) 0.059(5) 0.091(7) -0.016(5) -0.018(6) 0.017(5)
C66 0.093(6) 0.070(6) 0.070(6) 0.007(4) -0.018(5) 0.018(5)
C71 0.053(4) 0.067(5) 0.062(5) -0.012(4) 0.021(4) -0.009(4)
C72 0.070(6) 0.088(7) 0.117(8) -0.028(6) 0.037(5) 0.006(5)
C73 0.080(7) 0.122(10) 0.158(11) -0.052(8) 0.056(8) 0.004(6)
C74 0.056(6) 0.172(13) 0.118(9) -0.064(9) 0.043(6) -0.019(7)
C75 0.068(6) 0.168(11) 0.062(6) -0.020(6) 0.026(5) -0.041(7)
C76 0.059(5) 0.115(7) 0.061(5) -0.011(5) 0.014(4) -0.026(5)
C81 0.054(4) 0.073(5) 0.048(4) -0.008(4) 0.017(3) -0.005(4)
C82 0.053(5) 0.089(6) 0.048(4) 0.003(4) 0.013(4) -0.006(4)
C83 0.064(5) 0.109(7) 0.062(5) 0.014(5) 0.023(4) -0.002(5)
C84 0.080(7) 0.153(11) 0.049(5) 0.013(6) 0.015(4) -0.020(7)
C85 0.081(7) 0.135(10) 0.063(6) -0.019(6) 0.003(5) -0.032(6)
C86 0.079(6) 0.087(6) 0.061(5) -0.008(4) 0.013(5) -0.009(5)
C1A 0.037(4) 0.041(4) 0.048(4) 0.004(3) 0.000(3) -0.001(3)
C2A 0.042(4) 0.050(4) 0.065(5) 0.001(3) 0.006(3) -0.009(3)
C3A 0.041(4) 0.044(4) 0.089(6) 0.020(4) -0.002(4) -0.008(3)
C4A 0.039(4) 0.055(4) 0.068(5) 0.011(4) 0.018(3) 0.000(3)
C5A 0.043(4) 0.040(4) 0.049(4) 0.010(3) 0.013(3) 0.009(3)
C1B 0.073(5) 0.062(5) 0.044(4) 0.001(3) 0.015(4) -0.002(4)
C2B 0.108(7) 0.100(7) 0.044(4) -0.006(4) 0.024(5) -0.010(6)
C3B 0.100(7) 0.105(7) 0.066(6) 0.006(5) 0.046(5) -0.003(6)
C4B 0.072(5) 0.084(6) 0.059(5) 0.004(4) 0.032(4) 0.002(4)
C5B 0.051(4) 0.047(4) 0.050(4) 0.016(3) 0.022(3) 0.004(3)
C1C 0.058(5) 0.051(4) 0.049(4) 0.002(3) 0.015(3) 0.017(3)
C2C 0.095(6) 0.066(6) 0.066(5) -0.005(4) 0.008(4) 0.028(5)
C3C 0.113(8) 0.060(6) 0.080(6) -0.012(5) -0.003(6) 0.039(5)
C4C 0.126(8) 0.045(5) 0.067(5) -0.017(4) 0.009(5) 0.019(5)
C5C 0.071(5) 0.043(4) 0.048(4) -0.009(3) 0.019(4) 0.005(4)
C1D 0.072(5) 0.057(4) 0.041(4) -0.003(3) 0.009(4) -0.020(4)
C2D 0.074(5) 0.078(6) 0.055(5) -0.004(4) 0.005(4) -0.028(5)
C3D 0.100(7) 0.062(5) 0.071(6) -0.017(4) 0.023(5) -0.031(5)
C4D 0.104(7) 0.050(5) 0.055(5) -0.011(4) 0.024(5) -0.009(4)
C5D 0.085(5) 0.039(4) 0.042(4) -0.008(3) 0.030(4) -0.009(4)
P5 0.0864(15) 0.0584(12) 0.0596(12) -0.0091(10) 0.0092(11) -0.0100(11)
F1 0.433(15) 0.121(6) 0.103(5) -0.046(5) -0.105(7) 0.051(8)
F2 0.212(7) 0.114(5) 0.117(5) -0.057(4) -0.004(5) 0.011(5)
F3 0.194(8) 0.144(7) 0.256(11) 0.057(7) 0.077(8) -0.055(6)
F4 0.146(6) 0.165(7) 0.199(8) -0.082(6) -0.031(6) 0.067(5)
F5 0.193(8) 0.093(5) 0.400(16) -0.064(7) -0.136(10) 0.060(5)
F6 0.438(19) 0.225(11) 0.170(9) 0.010(8) 0.101(11) -0.179(12)
P6 0.118(2) 0.0762(15) 0.0575(13) 0.0010(12) 0.0021(13) 0.0049(14)
F7 0.204(8) 0.164(6) 0.110(5) 0.022(5) -0.001(5) 0.085(6)
F8 0.220(8) 0.164(6) 0.084(4) -0.030(4) 0.055(5) -0.062(6)
F9 0.158(6) 0.179(7) 0.136(6) -0.040(5) 0.068(5) -0.048(5)
F10 0.210(7) 0.096(4) 0.105(4) -0.027(3) 0.043(4) -0.051(4)
F11 0.283(12) 0.226(11) 0.213(10) 0.033(8) -0.051(9) 0.148(10)
F12 0.192(8) 0.180(8) 0.150(7) -0.069(6) 0.024(6) -0.083(6)

loop_
_atom_type_symbol
_atom_type_description
_atom_type_scat_dispersion_real
_atom_type_scat_dispersion_imag
_atom_type_scat_source
C C 0.0033 0.0016 'International Tables Vol C Tables 4.2.6.8 and 6.1.1.4'
H H 0.0000 0.0000 'International Tables Vol C Tables 4.2.6.8 and 6.1.1.4'
N N 0.0061 0.0033 'International Tables Vol C Tables 4.2.6.8 and 6.1.1.4'
F F 0.0171 0.0103 'International Tables Vol C Tables 4.2.6.8 and 6.1.1.4'
P P 0.1023 0.0942 'International Tables Vol C Tables 4.2.6.8 and 6.1.1.4'
Os Os -1.2165 7.6030 'International Tables Vol C Tables 4.2.6.8 and 6.1.1.4'
O O 0.0106 0.0060 'International Tables Vol C Tables 4.2.6.8 and 6.1.1.4'

loop_
_geom_angle_atom_site_label_1
_geom_angle_atom_site_label_2
_geom_angle_atom_site_label_3
_geom_angle
_geom_angle_site_symmetry_1
_geom_angle_site_symmetry_3
N4 Os1 N1 162.89(19) . .
N4 Os1 N3 77.5(2) . .
N1 Os1 N3 91.7(2) . .
N4 Os1 N2 87.9(2) . .
N1 Os1 N2 77.3(2) . .
N3 Os1 N2 81.51(18) . .
N4 Os1 P2 101.61(16) . .
N1 Os1 P2 89.64(14) . .
N3 Os1 P2 177.52(13) . .
N2 Os1 P2 100.81(14) . .
N4 Os1 P1 97.79(14) . .
N1 Os1 P1 95.98(13) . .
N3 Os1 P1 92.78(13) . .
N2 Os1 P1 170.94(15) . .
P2 Os1 P1 85.02(5) . .
C11 P1 C1 104.9(3) . .
C11 P1 C21 97.2(3) . .
C1 P1 C21 104.9(3) . .
C11 P1 Os1 116.51(19) . .
C1 P1 Os1 109.92(19) . .
C21 P1 Os1 121.42(19) . .
C41 P2 C31 96.9(3) . .
C41 P2 C2 102.7(3) . .
C31 P2 C2 105.8(3) . .
C41 P2 Os1 111.2(2) . .
C31 P2 Os1 127.1(2) . .
C2 P2 Os1 110.1(2) . .
O1 P3 C61 112.6(3) . .
O1 P3 C3 114.2(3) . .
C61 P3 C3 108.6(3) . .
O1 P3 C51 115.2(3) . .
C61 P3 C51 103.4(3) . .
C3 P3 C51 101.7(3) . .
O2 P4 C71 111.6(3) . .
O2 P4 C81 112.6(3) . .
C71 P4 C81 106.1(3) . .
O2 P4 C4 111.7(3) . .
C71 P4 C4 114.4(3) . .
C81 P4 C4 99.8(3) . .
C5A N1 C1A 116.3(5) . .
C5A N1 Os1 116.5(4) . .
C1A N1 Os1 127.2(4) . .
C1B N2 C5B 117.9(5) . .
C1B N2 Os1 128.2(5) . .
C5B N2 Os1 113.6(4) . .
C1C N3 C5C 117.2(6) . .
C1C N3 Os1 126.5(4) . .
C5C N3 Os1 116.3(4) . .
C1D N4 C5D 117.4(6) . .
C1D N4 Os1 125.8(4) . .
C5D N4 Os1 116.3(5) . .
C2 C1 C4 88.0(4) . .
C2 C1 P1 111.8(4) . .
C4 C1 P1 116.1(4) . .
C2 C1 H1 115(5) . .
C4 C1 H1 115(4) . .
P1 C1 H1 110(4) . .
C1 C2 C3 87.3(4) . .
C1 C2 P2 112.4(4) . .
C3 C2 P2 127.3(5) . .
C1 C2 H2 111(5) . .
C3 C2 H2 109(5) . .
P2 C2 H2 108(5) . .
C2 C3 C4 87.2(4) . .
C2 C3 P3 126.8(4) . .
C4 C3 P3 119.5(4) . .
C2 C3 H3 103(4) . .
C4 C3 H3 114(4) . .
P3 C3 H3 105(4) . .
C1 C4 C3 86.8(4) . .
C1 C4 P4 106.4(4) . .
C3 C4 P4 121.5(4) . .
C1 C4 H4 111(3) . .
C3 C4 H4 112(3) . .
P4 C4 H4 115(3) . .
C12 C11 C16 117.7(6) . .
C12 C11 P1 125.4(5) . .
C16 C11 P1 116.6(5) . .
C11 C12 C13 121.4(6) . .
C11 C12 H12A 119.3 . .
C13 C12 H12A 119.3 . .
C14 C13 C12 120.0(7) . .
C14 C13 H13A 120.0 . .
C12 C13 H13A 120.0 . .
C13 C14 C15 120.3(7) . .
C13 C14 H14A 119.9 . .
C15 C14 H14A 119.9 . .
C16 C15 C14 119.6(7) . .
C16 C15 H15A 120.2 . .
C14 C15 H15A 120.2 . .
C15 C16 C11 121.0(6) . .
C15 C16 H16A 119.5 . .
C11 C16 H16A 119.5 . .
C26 C21 C22 117.7(5) . .
C26 C21 P1 120.1(5) . .
C22 C21 P1 122.2(4) . .
C23 C22 C21 120.8(6) . .
C23 C22 H22A 119.6 . .
C21 C22 H22A 119.6 . .
C24 C23 C22 121.2(7) . .
C24 C23 H23A 119.4 . .
C22 C23 H23A 119.4 . .
C23 C24 C25 118.8(6) . .
C23 C24 H24A 120.6 . .
C25 C24 H24A 120.6 . .
C26 C25 C24 119.8(7) . .
C26 C25 H25A 120.1 . .
C24 C25 H25A 120.1 . .
C21 C26 C25 121.8(6) . .
C21 C26 H26A 119.1 . .
C25 C26 H26A 119.1 . .
C32 C31 C36 119.3(7) . .
C32 C31 P2 120.6(6) . .
C36 C31 P2 119.6(6) . .
C31 C32 C33 120.7(9) . .
C31 C32 H32A 119.6 . .
C33 C32 H32A 119.6 . .
C32 C33 C34 117.9(9) . .
C32 C33 H33A 121.1 . .
C34 C33 H33A 121.1 . .
C35 C34 C33 120.5(8) . .
C35 C34 H34A 119.8 . .
C33 C34 H34A 119.8 . .
C34 C35 C36 121.3(9) . .
C34 C35 H35A 119.4 . .
C36 C35 H35A 119.4 . .
C35 C36 C31 120.3(8) . .
C35 C36 H36A 119.9 . .
C31 C36 H36A 119.9 . .
C42 C41 C46 118.3(6) . .
C42 C41 P2 124.8(5) . .
C46 C41 P2 116.7(5) . .
C41 C42 C43 119.5(6) . .
C41 C42 H42A 120.2 . .
C43 C42 H42A 120.2 . .
C44 C43 C42 120.9(7) . .
C44 C43 H43A 119.5 . .
C42 C43 H43A 119.5 . .
C43 C44 C45 120.6(7) . .
C43 C44 H44A 119.7 . .
C45 C44 H44A 119.7 . .
C44 C45 C46 119.9(6) . .
C44 C45 H45A 120.1 . .
C46 C45 H45A 120.1 . .
C45 C46 C41 120.8(6) . .
C45 C46 H46A 119.6 . .
C41 C46 H46A 119.6 . .
C56 C51 C52 119.6(6) . .
C56 C51 P3 124.0(5) . .
C52 C51 P3 116.4(5) . .
C53 C52 C51 119.3(7) . .
C53 C52 H52A 120.3 . .
C51 C52 H52A 120.3 . .
C54 C53 C52 120.1(7) . .
C54 C53 H53A 119.9 . .
C52 C53 H53A 119.9 . .
C53 C54 C55 121.1(7) . .
C53 C54 H54A 119.5 . .
C55 C54 H54A 119.5 . .
C56 C55 C54 119.3(7) . .
C56 C55 H55A 120.3 . .
C54 C55 H55A 120.3 . .
C51 C56 C55 120.3(7) . .
C51 C56 H56A 119.8 . .
C55 C56 H56A 119.8 . .
C62 C61 C66 117.7(7) . .
C62 C61 P3 120.1(6) . .
C66 C61 P3 121.9(6) . .
C61 C62 C63 120.7(7) . .
C61 C62 H62A 119.7 . .
C63 C62 H62A 119.7 . .
C64 C63 C62 122.3(8) . .
C64 C63 H63A 118.9 . .
C62 C63 H63A 118.9 . .
C63 C64 C65 117.9(8) . .
C63 C64 H64A 121.1 . .
C65 C64 H64A 121.1 . .
C66 C65 C64 120.0(8) . .
C66 C65 H65A 120.0 . .
C64 C65 H65A 120.0 . .
C65 C66 C61 121.4(8) . .
C65 C66 H66A 119.3 . .
C61 C66 H66A 119.3 . .
C72 C71 C76 118.9(7) . .
C72 C71 P4 117.4(6) . .
C76 C71 P4 123.5(6) . .
C71 C72 C73 120.0(10) . .
C71 C72 H72A 120.0 . .
C73 C72 H72A 120.0 . .
C74 C73 C72 121.4(12) . .
C74 C73 H73A 119.3 . .
C72 C73 H73A 119.3 . .
C73 C74 C75 120.3(10) . .
C73 C74 H74A 119.8 . .
C75 C74 H74A 119.8 . .
C74 C75 C76 121.2(10) . .
C74 C75 H75A 119.4 . .
C76 C75 H75A 119.4 . .
C71 C76 C75 118.3(9) . .
C71 C76 H76A 120.9 . .
C75 C76 H76A 120.9 . .
C86 C81 C82 118.0(7) . .
C86 C81 P4 118.4(6) . .
C82 C81 P4 123.6(6) . .
C83 C82 C81 120.2(8) . .
C83 C82 H82A 119.9 . .
C81 C82 H82A 119.9 . .
C84 C83 C82 121.0(9) . .
C84 C83 H83A 119.5 . .
C82 C83 H83A 119.5 . .
C85 C84 C83 119.5(9) . .
C85 C84 H84A 120.2 . .
C83 C84 H84A 120.2 . .
C84 C85 C86 121.3(9) . .
C84 C85 H85A 119.3 . .
C86 C85 H85A 119.3 . .
C81 C86 C85 119.9(9) . .
C81 C86 H86A 120.0 . .
C85 C86 H86A 120.0 . .
N1 C1A C2A 124.0(6) . .
N1 C1A H1AA 118.0 . .
C2A C1A H1AA 118.0 . .
C3A C2A C1A 118.6(7) . .
C3A C2A H2AA 120.7 . .
C1A C2A H2AA 120.7 . .
C2A C3A C4A 119.4(6) . .
C2A C3A H3AA 120.3 . .
C4A C3A H3AA 120.3 . .
C5A C4A C3A 119.1(6) . .
C5A C4A H4AA 120.5 . .
C3A C4A H4AA 120.5 . .
N1 C5A C4A 122.4(6) . .
N1 C5A C5B 114.7(5) . .
C4A C5A C5B 122.8(6) . .
N2 C1B C2B 123.5(7) . .
N2 C1B H1BA 118.2 . .
C2B C1B H1BA 118.2 . .
C1B C2B C3B 117.8(8) . .
C1B C2B H2BA 121.1 . .
C3B C2B H2BA 121.1 . .
C4B C3B C2B 121.5(7) . .
C4B C3B H3BA 119.3 . .
C2B C3B H3BA 119.3 . .
C3B C4B C5B 118.0(8) . .
C3B C4B H4BA 121.0 . .
C5B C4B H4BA 121.0 . .
N2 C5B C4B 121.2(7) . .
N2 C5B C5A 116.5(5) . .
C4B C5B C5A 122.3(6) . .
N3 C1C C2C 122.7(7) . .
N3 C1C H1CA 118.6 . .
C2C C1C H1CA 118.6 . .
C1C C2C C3C 120.2(9) . .
C1C C2C H2CA 119.9 . .
C3C C2C H2CA 119.9 . .
C2C C3C C4C 118.3(8) . .
C2C C3C H3CA 120.9 . .
C4C C3C H3CA 120.9 . .
C3C C4C C5C 120.6(8) . .
C3C C4C H4CA 119.7 . .
C5C C4C H4CA 119.7 . .
N3 C5C C4C 120.9(7) . .
N3 C5C C5D 113.3(6) . .
C4C C5C C5D 125.8(7) . .
N4 C1D C2D 123.7(7) . .
N4 C1D H1DA 118.1 . .
C2D C1D H1DA 118.1 . .
C3D C2D C1D 117.4(8) . .
C3D C2D H2DA 121.3 . .
C1D C2D H2DA 121.3 . .
C4D C3D C2D 120.2(7) . .
C4D C3D H3DA 119.9 . .
C2D C3D H3DA 119.9 . .
C3D C4D C5D 119.1(8) . .
C3D C4D H4DA 120.4 . .
C5D C4D H4DA 120.4 . .
N4 C5D C4D 122.2(7) . .
N4 C5D C5C 116.3(6) . .
C4D C5D C5C 121.5(7) . .
F5 P5 F1 92.3(6) . .
F5 P5 F3 98.6(7) . .
F1 P5 F3 92.7(6) . .
F5 P5 F6 86.1(8) . .
F1 P5 F6 92.9(7) . .
F3 P5 F6 172.6(7) . .
F5 P5 F2 91.8(5) . .
F1 P5 F2 174.2(6) . .
F3 P5 F2 90.8(5) . .
F6 P5 F2 83.3(5) . .
F5 P5 F4 178.1(5) . .
F1 P5 F4 89.2(5) . .
F3 P5 F4 82.5(6) . .
F6 P5 F4 92.7(8) . .
F2 P5 F4 86.6(4) . .
F11 P6 F12 89.9(6) . .
F11 P6 F9 91.7(6) . .
F12 P6 F9 93.2(4) . .
F11 P6 F7 178.5(7) . .
F12 P6 F7 88.9(5) . .
F9 P6 F7 87.5(5) . .
F11 P6 F10 92.0(6) . .
F12 P6 F10 177.8(5) . .
F9 P6 F10 87.9(4) . .
F7 P6 F10 89.2(4) . .
F11 P6 F8 91.7(6) . .
F12 P6 F8 87.5(4) . .
F9 P6 F8 176.6(5) . .
F7 P6 F8 89.2(5) . .
F10 P6 F8 91.4(4) . .

loop_
_geom_bond_atom_site_label_1
_geom_bond_atom_site_label_2
_geom_bond_distance
_geom_bond_site_symmetry_2
Os1 N4 2.077(5) .
Os1 N1 2.093(5) .
Os1 N3 2.116(5) .
Os1 N2 2.132(5) .
Os1 P2 2.3185(16) .
Os1 P1 2.3233(15) .
P1 C11 1.844(6) .
P1 C1 1.863(6) .
P1 C21 1.865(6) .
P2 C41 1.823(6) .
P2 C31 1.842(6) .
P2 C2 1.847(6) .
P3 O1 1.488(5) .
P3 C61 1.793(7) .
P3 C3 1.826(6) .
P3 C51 1.834(7) .
P4 O2 1.484(5) .
P4 C71 1.799(7) .
P4 C81 1.821(8) .
P4 C4 1.851(6) .
N1 C5A 1.352(7) .
N1 C1A 1.353(8) .
N2 C1B 1.333(9) .
N2 C5B 1.367(8) .
N3 C1C 1.348(8) .
N3 C5C 1.364(8) .
N4 C1D 1.345(9) .
N4 C5D 1.350(8) .
C1 C2 1.549(9) .
C1 C4 1.557(8) .
C1 H1 0.84(6) .
C2 C3 1.562(9) .
C2 H2 0.79(6) .
C3 C4 1.567(9) .
C3 H3 0.86(7) .
C4 H4 1.08(6) .
C11 C12 1.368(9) .
C11 C16 1.403(8) .
C12 C13 1.388(9) .
C12 H12A 0.9400 .
C13 C14 1.361(10) .
C13 H13A 0.9400 .
C14 C15 1.377(10) .
C14 H14A 0.9400 .
C15 C16 1.377(9) .
C15 H15A 0.9400 .
C16 H16A 0.9400 .
C21 C26 1.379(8) .
C21 C22 1.386(8) .
C22 C23 1.385(9) .
C22 H22A 0.9400 .
C23 C24 1.364(10) .
C23 H23A 0.9400 .
C24 C25 1.392(10) .
C24 H24A 0.9400 .
C25 C26 1.381(9) .
C25 H25A 0.9400 .
C26 H26A 0.9400 .
C31 C32 1.371(10) .
C31 C36 1.376(10) .
C32 C33 1.395(12) .
C32 H32A 0.9400 .
C33 C34 1.407(14) .
C33 H33A 0.9400 .
C34 C35 1.333(14) .
C34 H34A 0.9400 .
C35 C36 1.369(10) .
C35 H35A 0.9400 .
C36 H36A 0.9400 .
C41 C42 1.400(9) .
C41 C46 1.405(8) .
C42 C43 1.402(9) .
C42 H42A 0.9400 .
C43 C44 1.361(10) .
C43 H43A 0.9400 .
C44 C45 1.370(10) .
C44 H44A 0.9400 .
C45 C46 1.391(9) .
C45 H45A 0.9400 .
C46 H46A 0.9400 .
C51 C56 1.366(9) .
C51 C52 1.394(9) .
C52 C53 1.380(10) .
C52 H52A 0.9400 .
C53 C54 1.344(11) .
C53 H53A 0.9400 .
C54 C55 1.378(10) .
C54 H54A 0.9400 .
C55 C56 1.374(9) .
C55 H55A 0.9400 .
C56 H56A 0.9400 .
C61 C62 1.364(9) .
C61 C66 1.389(11) .
C62 C63 1.386(11) .
C62 H62A 0.9400 .
C63 C64 1.354(12) .
C63 H63A 0.9400 .
C64 C65 1.391(12) .
C64 H64A 0.9400 .
C65 C66 1.388(12) .
C65 H65A 0.9400 .
C66 H66A 0.9400 .
C71 C72 1.386(11) .
C71 C76 1.393(11) .
C72 C73 1.390(12) .
C72 H72A 0.9400 .
C73 C74 1.330(17) .
C73 H73A 0.9400 .
C74 C75 1.348(16) .
C74 H74A 0.9400 .
C75 C76 1.417(12) .
C75 H75A 0.9400 .
C76 H76A 0.9400 .
C81 C86 1.377(10) .
C81 C82 1.381(10) .
C82 C83 1.380(11) .
C82 H82A 0.9400 .
C83 C84 1.345(13) .
C83 H83A 0.9400 .
C84 C85 1.336(14) .
C84 H84A 0.9400 .
C85 C86 1.387(12) .
C85 H85A 0.9400 .
C86 H86A 0.9400 .
C1A C2A 1.365(8) .
C1A H1AA 0.9400 .
C2A C3A 1.362(10) .
C2A H2AA 0.9400 .
C3A C4A 1.379(10) .
C3A H3AA 0.9400 .
C4A C5A 1.378(9) .
C4A H4AA 0.9400 .
C5A C5B 1.463(9) .
C1B C2B 1.376(10) .
C1B H1BA 0.9400 .
C2B C3B 1.376(12) .
C2B H2BA 0.9400 .
C3B C4B 1.352(12) .
C3B H3BA 0.9400 .
C4B C5B 1.411(9) .
C4B H4BA 0.9400 .
C1C C2C 1.353(10) .
C1C H1CA 0.9400 .
C2C C3C 1.359(12) .
C2C H2CA 0.9400 .
C3C C4C 1.364(12) .
C3C H3CA 0.9400 .
C4C C5C 1.369(10) .
C4C H4CA 0.9400 .
C5C C5D 1.484(10) .
C1D C2D 1.395(10) .
C1D H1DA 0.9400 .
C2D C3D 1.394(12) .
C2D H2DA 0.9400 .
C3D C4D 1.355(12) .
C3D H3DA 0.9400 .
C4D C5D 1.405(10) .
C4D H4DA 0.9400 .
P5 F5 1.479(7) .
P5 F1 1.507(7) .
P5 F3 1.518(7) .
P5 F6 1.538(8) .
P5 F2 1.547(6) .
P5 F4 1.577(7) .
P6 F11 1.491(8) .
P6 F12 1.541(7) .
P6 F9 1.555(7) .
P6 F7 1.556(7) .
P6 F10 1.557(6) .
P6 F8 1.577(7) .

loop_
_geom_torsion_atom_site_label_1
_geom_torsion_atom_site_label_2
_geom_torsion_atom_site_label_3
_geom_torsion_atom_site_label_4
_geom_torsion
_geom_torsion_site_symmetry_1
_geom_torsion_site_symmetry_2
_geom_torsion_site_symmetry_3
_geom_torsion_site_symmetry_4
N4 Os1 P1 C11 131.6(3) . . . .
N1 Os1 P1 C11 -38.2(3) . . . .
N3 Os1 P1 C11 53.9(3) . . . .
P2 Os1 P1 C11 -127.3(2) . . . .
N4 Os1 P1 C1 -109.2(3) . . . .
N1 Os1 P1 C1 81.0(3) . . . .
N3 Os1 P1 C1 173.0(3) . . . .
P2 Os1 P1 C1 -8.2(2) . . . .
N4 Os1 P1 C21 13.6(3) . . . .
N1 Os1 P1 C21 -156.2(3) . . . .
N3 Os1 P1 C21 -64.1(3) . . . .
P2 Os1 P1 C21 114.7(2) . . . .
N4 Os1 P2 C41 -159.4(2) . . . .
N1 Os1 P2 C41 7.6(2) . . . .
N2 Os1 P2 C41 -69.4(3) . . . .
P1 Os1 P2 C41 103.6(2) . . . .
N4 Os1 P2 C31 -42.3(3) . . . .
N1 Os1 P2 C31 124.7(3) . . . .
N2 Os1 P2 C31 47.7(3) . . . .
P1 Os1 P2 C31 -139.3(3) . . . .
N4 Os1 P2 C2 87.5(3) . . . .
N1 Os1 P2 C2 -105.5(3) . . . .
N2 Os1 P2 C2 177.5(3) . . . .
P1 Os1 P2 C2 -9.5(2) . . . .
N4 Os1 N1 C5A 19.9(9) . . . .
N3 Os1 N1 C5A 70.4(4) . . . .
N2 Os1 N1 C5A -10.5(4) . . . .
P2 Os1 N1 C5A -111.7(4) . . . .
P1 Os1 N1 C5A 163.3(4) . . . .
N4 Os1 N1 C1A -159.3(6) . . . .
N3 Os1 N1 C1A -108.8(5) . . . .
N2 Os1 N1 C1A 170.3(5) . . . .
P2 Os1 N1 C1A 69.1(5) . . . .
P1 Os1 N1 C1A -15.8(5) . . . .
N4 Os1 N2 C1B 12.6(6) . . . .
N1 Os1 N2 C1B -175.9(6) . . . .
N3 Os1 N2 C1B 90.3(6) . . . .
P2 Os1 N2 C1B -88.8(6) . . . .
N4 Os1 N2 C5B -161.3(4) . . . .
N1 Os1 N2 C5B 10.2(4) . . . .
N3 Os1 N2 C5B -83.6(4) . . . .
P2 Os1 N2 C5B 97.3(4) . . . .
N4 Os1 N3 C1C 179.6(5) . . . .
N1 Os1 N3 C1C 13.1(5) . . . .
N2 Os1 N3 C1C 89.9(5) . . . .
P1 Os1 N3 C1C -83.0(5) . . . .
N4 Os1 N3 C5C 0.8(4) . . . .
N1 Os1 N3 C5C -165.8(4) . . . .
N2 Os1 N3 C5C -88.9(4) . . . .
P1 Os1 N3 C5C 98.2(4) . . . .
N1 Os1 N4 C1D -123.0(7) . . . .
N3 Os1 N4 C1D -175.2(5) . . . .
N2 Os1 N4 C1D -93.4(5) . . . .
P2 Os1 N4 C1D 7.2(5) . . . .
P1 Os1 N4 C1D 93.7(5) . . . .
N1 Os1 N4 C5D 48.2(9) . . . .
N3 Os1 N4 C5D -4.0(4) . . . .
N2 Os1 N4 C5D 77.8(4) . . . .
P2 Os1 N4 C5D 178.4(4) . . . .
P1 Os1 N4 C5D -95.1(4) . . . .
C11 P1 C1 C2 154.2(4) . . . .
C21 P1 C1 C2 -104.0(4) . . . .
Os1 P1 C1 C2 28.1(5) . . . .
C11 P1 C1 C4 -107.0(5) . . . .
C21 P1 C1 C4 -5.1(5) . . . .
Os1 P1 C1 C4 127.0(4) . . . .
C4 C1 C2 C3 -24.5(4) . . . .
P1 C1 C2 C3 92.9(5) . . . .
C4 C1 C2 P2 -154.1(4) . . . .
P1 C1 C2 P2 -36.7(5) . . . .
C41 P2 C2 C1 -89.0(5) . . . .
C31 P2 C2 C1 169.9(4) . . . .
Os1 P2 C2 C1 29.5(5) . . . .
C41 P2 C2 C3 166.5(5) . . . .
C31 P2 C2 C3 65.4(6) . . . .
Os1 P2 C2 C3 -75.0(5) . . . .
C1 C2 C3 C4 24.4(4) . . . .
P2 C2 C3 C4 140.7(5) . . . .
C1 C2 C3 P3 149.7(5) . . . .
P2 C2 C3 P3 -93.9(6) . . . .
O1 P3 C3 C2 -34.8(6) . . . .
C61 P3 C3 C2 91.8(6) . . . .
C51 P3 C3 C2 -159.6(6) . . . .
O1 P3 C3 C4 75.7(5) . . . .
C61 P3 C3 C4 -157.6(5) . . . .
C51 P3 C3 C4 -49.0(5) . . . .
C2 C1 C4 C3 24.5(4) . . . .
P1 C1 C4 C3 -88.9(5) . . . .
C2 C1 C4 P4 -97.5(4) . . . .
P1 C1 C4 P4 149.2(3) . . . .
C2 C3 C4 C1 -24.3(4) . . . .
P3 C3 C4 C1 -155.6(5) . . . .
C2 C3 C4 P4 83.1(5) . . . .
P3 C3 C4 P4 -48.2(6) . . . .
O2 P4 C4 C1 46.1(5) . . . .
C71 P4 C4 C1 174.0(4) . . . .
C81 P4 C4 C1 -73.1(5) . . . .
O2 P4 C4 C3 -50.4(5) . . . .
C71 P4 C4 C3 77.5(6) . . . .
C81 P4 C4 C3 -169.7(5) . . . .
C1 P1 C11 C12 -12.3(6) . . . .
C21 P1 C11 C12 -119.9(5) . . . .
Os1 P1 C11 C12 109.5(5) . . . .
C1 P1 C11 C16 161.8(4) . . . .
C21 P1 C11 C16 54.2(5) . . . .
Os1 P1 C11 C16 -76.4(5) . . . .
C16 C11 C12 C13 0.9(9) . . . .
P1 C11 C12 C13 175.0(5) . . . .
C11 C12 C13 C14 -1.3(10) . . . .
C12 C13 C14 C15 1.1(10) . . . .
C13 C14 C15 C16 -0.4(10) . . . .
C14 C15 C16 C11 0.0(9) . . . .
C12 C11 C16 C15 -0.3(9) . . . .
P1 C11 C16 C15 -174.9(5) . . . .
C11 P1 C21 C26 28.5(5) . . . .
C1 P1 C21 C26 -79.1(6) . . . .
Os1 P1 C21 C26 155.7(4) . . . .
C11 P1 C21 C22 -151.0(5) . . . .
C1 P1 C21 C22 101.4(5) . . . .
Os1 P1 C21 C22 -23.7(6) . . . .
C26 C21 C22 C23 -0.8(9) . . . .
P1 C21 C22 C23 178.7(5) . . . .
C21 C22 C23 C24 0.6(10) . . . .
C22 C23 C24 C25 -0.6(11) . . . .
C23 C24 C25 C26 0.9(11) . . . .
C22 C21 C26 C25 1.2(10) . . . .
P1 C21 C26 C25 -178.4(5) . . . .
C24 C25 C26 C21 -1.2(11) . . . .
C41 P2 C31 C32 103.5(6) . . . .
C2 P2 C31 C32 -151.2(6) . . . .
Os1 P2 C31 C32 -19.8(7) . . . .
C41 P2 C31 C36 -68.5(6) . . . .
C2 P2 C31 C36 36.8(6) . . . .
Os1 P2 C31 C36 168.2(4) . . . .
C36 C31 C32 C33 2.1(11) . . . .
P2 C31 C32 C33 -170.0(7) . . . .
C31 C32 C33 C34 -3.4(13) . . . .
C32 C33 C34 C35 2.8(14) . . . .
C33 C34 C35 C36 -0.8(14) . . . .
C34 C35 C36 C31 -0.7(12) . . . .
C32 C31 C36 C35 0.0(10) . . . .
P2 C31 C36 C35 172.1(6) . . . .
C31 P2 C41 C42 119.7(6) . . . .
C2 P2 C41 C42 11.7(6) . . . .
Os1 P2 C41 C42 -105.9(5) . . . .
C31 P2 C41 C46 -66.0(5) . . . .
C2 P2 C41 C46 -174.0(5) . . . .
Os1 P2 C41 C46 68.3(5) . . . .
C46 C41 C42 C43 -0.9(9) . . . .
P2 C41 C42 C43 173.3(5) . . . .
C41 C42 C43 C44 -0.3(10) . . . .
C42 C43 C44 C45 1.6(11) . . . .
C43 C44 C45 C46 -1.5(11) . . . .
C44 C45 C46 C41 0.2(10) . . . .
C42 C41 C46 C45 1.0(9) . . . .
P2 C41 C46 C45 -173.7(5) . . . .
O1 P3 C51 C56 -156.9(6) . . . .
C61 P3 C51 C56 79.8(6) . . . .
C3 P3 C51 C56 -32.9(7) . . . .
O1 P3 C51 C52 24.8(6) . . . .
C61 P3 C51 C52 -98.5(6) . . . .
C3 P3 C51 C52 148.9(5) . . . .
C56 C51 C52 C53 -2.4(10) . . . .
P3 C51 C52 C53 175.9(5) . . . .
C51 C52 C53 C54 -1.0(11) . . . .
C52 C53 C54 C55 4.2(12) . . . .
C53 C54 C55 C56 -4.0(12) . . . .
C52 C51 C56 C55 2.6(11) . . . .
P3 C51 C56 C55 -175.6(6) . . . .
C54 C55 C56 C51 0.5(11) . . . .
O1 P3 C61 C62 10.5(6) . . . .
C3 P3 C61 C62 -117.0(5) . . . .
C51 P3 C61 C62 135.6(5) . . . .
O1 P3 C61 C66 -163.6(6) . . . .
C3 P3 C61 C66 69.0(7) . . . .
C51 P3 C61 C66 -38.5(7) . . . .
C66 C61 C62 C63 -2.5(11) . . . .
P3 C61 C62 C63 -176.8(6) . . . .
C61 C62 C63 C64 4.3(12) . . . .
C62 C63 C64 C65 -2.9(13) . . . .
C63 C64 C65 C66 0.0(14) . . . .
C64 C65 C66 C61 1.7(15) . . . .
C62 C61 C66 C65 -0.4(12) . . . .
P3 C61 C66 C65 173.8(7) . . . .
O2 P4 C71 C72 9.6(7) . . . .
C81 P4 C71 C72 132.5(7) . . . .
C4 P4 C71 C72 -118.4(6) . . . .
O2 P4 C71 C76 -164.7(6) . . . .
C81 P4 C71 C76 -41.7(7) . . . .
C4 P4 C71 C76 67.3(7) . . . .
C76 C71 C72 C73 0.8(13) . . . .
P4 C71 C72 C73 -173.7(7) . . . .
C71 C72 C73 C74 0.1(16) . . . .
C72 C73 C74 C75 -0.8(18) . . . .
C73 C74 C75 C76 0.4(16) . . . .
C72 C71 C76 C75 -1.2(11) . . . .
P4 C71 C76 C75 173.0(6) . . . .
C74 C75 C76 C71 0.6(13) . . . .
O2 P4 C81 C86 13.3(7) . . . .
C71 P4 C81 C86 -109.0(6) . . . .
C4 P4 C81 C86 131.8(6) . . . .
O2 P4 C81 C82 -165.8(5) . . . .
C71 P4 C81 C82 71.9(6) . . . .
C4 P4 C81 C82 -47.2(6) . . . .
C86 C81 C82 C83 -0.4(10) . . . .
P4 C81 C82 C83 178.6(5) . . . .
C81 C82 C83 C84 -0.3(12) . . . .
C82 C83 C84 C85 0.6(13) . . . .
C83 C84 C85 C86 -0.4(14) . . . .
C82 C81 C86 C85 0.7(11) . . . .
P4 C81 C86 C85 -178.4(6) . . . .
C84 C85 C86 C81 -0.3(13) . . . .
C5A N1 C1A C2A -3.5(9) . . . .
Os1 N1 C1A C2A 175.6(5) . . . .
N1 C1A C2A C3A -0.3(10) . . . .
C1A C2A C3A C4A 1.8(10) . . . .
C2A C3A C4A C5A 0.4(10) . . . .
C1A N1 C5A C4A 5.9(8) . . . .
Os1 N1 C5A C4A -173.3(5) . . . .
C1A N1 C5A C5B -171.6(5) . . . .
Os1 N1 C5A C5B 9.1(7) . . . .
C3A C4A C5A N1 -4.5(9) . . . .
C3A C4A C5A C5B 172.8(6) . . . .
C5B N2 C1B C2B 0.9(10) . . . .
Os1 N2 C1B C2B -172.8(6) . . . .
N2 C1B C2B C3B 0.4(13) . . . .
C1B C2B C3B C4B 0.2(14) . . . .
C2B C3B C4B C5B -2.1(14) . . . .
C1B N2 C5B C4B -2.8(9) . . . .
Os1 N2 C5B C4B 171.8(5) . . . .
C1B N2 C5B C5A 176.6(6) . . . .
Os1 N2 C5B C5A -8.8(7) . . . .
C3B C4B C5B N2 3.4(11) . . . .
C3B C4B C5B C5A -176.0(7) . . . .
N1 C5A C5B N2 0.0(8) . . . .
C4A C5A C5B N2 -177.5(6) . . . .
N1 C5A C5B C4B 179.5(6) . . . .
C4A C5A C5B C4B 1.9(10) . . . .
C5C N3 C1C C2C -0.5(9) . . . .
Os1 N3 C1C C2C -179.4(5) . . . .
N3 C1C C2C C3C -1.8(12) . . . .
C1C C2C C3C C4C 2.3(13) . . . .
C2C C3C C4C C5C -0.4(14) . . . .
C1C N3 C5C C4C 2.4(9) . . . .
Os1 N3 C5C C4C -178.6(6) . . . .
C1C N3 C5C C5D -176.8(5) . . . .
Os1 N3 C5C C5D 2.2(7) . . . .
C3C C4C C5C N3 -2.0(12) . . . .
C3C C4C C5C C5D 177.1(8) . . . .
C5D N4 C1D C2D 0.6(9) . . . .
Os1 N4 C1D C2D 171.7(5) . . . .
N4 C1D C2D C3D -1.1(11) . . . .
C1D C2D C3D C4D 2.3(11) . . . .
C2D C3D C4D C5D -3.1(12) . . . .
C1D N4 C5D C4D -1.4(9) . . . .
Os1 N4 C5D C4D -173.3(5) . . . .
C1D N4 C5D C5C 178.4(5) . . . .
Os1 N4 C5D C5C 6.5(7) . . . .
C3D C4D C5D N4 2.7(10) . . . .
C3D C4D C5D C5C -177.1(7) . . . .
N3 C5C C5D N4 -5.7(8) . . . .
C4C C5C C5D N4 175.2(7) . . . .
N3 C5C C5D C4D 174.1(6) . . . .
C4C C5C C5D C4D -5.0(11) . . . .
